data_4350397
loop_
_publ_author_name
'Obara, Shinya'
'Itabashi, Masumi'
'Okuda, Fumio'
'Tamaki, Satoru'
'Tanabe, Yoshiaki'
'Ishii, Youichi'
'Nozaki, Koichi'
'Haga, Masa-Aki'

_publ_section_title
;
 Highly phosphorescent iridium complexes containing both tridentate
 bis(benzimidazolyl)-benzene or -pyridine and bidentate phenylpyridine:
 synthesis, photophysical properties, and theoretical study of
 Ir-bis(benzimidazolyl)benzene complex.
;
_journal_issue 22
_journal_name_full 'Inorganic chemistry'
_journal_page_first 8907
_journal_page_last 8921
_journal_paper_doi 10.1021/ic060796o
_journal_volume 45
_journal_year 2006
_chemical_formula_moiety 'C46 H32 F3 Ir N6 O3 S '
_chemical_formula_sum 'C46 H32 F3 Ir N6 O3 S'
_chemical_formula_weight 998.07
_space_group_IT_number 15
_space_group_name_Hall '-C 2yc'
_space_group_name_H-M_alt 'C 1 2/c 1'
_symmetry_cell_setting monoclinic
_symmetry_Int_Tables_number 15
_symmetry_space_group_name_Hall '-C 2yc'
_symmetry_space_group_name_H-M 'C 1 2/c 1'
_cell_angle_alpha 90
_cell_angle_beta 99.76(4)
_cell_angle_gamma 90
_cell_formula_units_Z 8
_cell_length_a 26.59(3)
_cell_length_b 10.362(11)
_cell_length_c 29.29(3)
_cell_measurement_reflns_used 129
_cell_measurement_temperature 123.1
_cell_measurement_theta_max 31.5
_cell_measurement_theta_min 1.4
_cell_volume 7953(15)
_computing_cell_refinement CrystalClear
_computing_data_collection CrystalClear
_computing_data_reduction CrystalStructure
_computing_publication_material 'CrystalStructure 3.6.0'
_computing_structure_refinement CRYSTALS
_computing_structure_solution SIR97
_diffrn_detector_area_resol_mean 7.31
_diffrn_measured_fraction_theta_full 0.8461
_diffrn_measured_fraction_theta_max 0.8461
_diffrn_measurement_device_type 'Rigaku Mercury'
_diffrn_measurement_method \w
_diffrn_radiation_type 'Mo K\a'
_diffrn_radiation_wavelength 0.7107
_diffrn_reflns_av_R_equivalents 0.056
_diffrn_reflns_limit_h_max 38
_diffrn_reflns_limit_h_min -36
_diffrn_reflns_limit_k_max 14
_diffrn_reflns_limit_k_min -14
_diffrn_reflns_limit_l_max 41
_diffrn_reflns_limit_l_min -41
_diffrn_reflns_number 36271
_diffrn_reflns_theta_full 31.68
_diffrn_reflns_theta_max 31.68
_exptl_absorpt_coefficient_mu 3.485
_exptl_absorpt_correction_T_max 0.593
_exptl_absorpt_correction_T_min 0.316
_exptl_absorpt_correction_type multi-scan
_exptl_absorpt_process_details 'Jacobson, R. (1998) Private communication'
_exptl_crystal_colour yellow
_exptl_crystal_density_diffrn 1.667
_exptl_crystal_density_method 'not measured'
_exptl_crystal_description plate
_exptl_crystal_F_000 3952.00
_exptl_crystal_size_max 0.50
_exptl_crystal_size_mid 0.35
_exptl_crystal_size_min 0.15
_refine_diff_density_max 2.27
_refine_diff_density_min -1.73
_refine_ls_extinction_method none
_refine_ls_goodness_of_fit_ref 1.000
_refine_ls_hydrogen_treatment refall
_refine_ls_number_parameters 573
_refine_ls_number_reflns 7401
_refine_ls_R_factor_gt 0.0480
_refine_ls_shift/su_max 0.0000
_refine_ls_structure_factor_coef F
_refine_ls_weighting_details 'w = 1/[2.0330\s(Fo^2^)]'
_refine_ls_weighting_scheme calc
_refine_ls_wR_factor_ref 0.0500
_reflns_number_gt 7401
_reflns_number_total 11397
_reflns_threshold_expression F^2^>2.0\s(F^2^)
_cod_data_source_file ic060796osi20060510_085751.cif
_cod_data_source_block '_[Ir(Phbib)(ppy)(NCMe)]OTf'
_cod_original_cell_volume 7951.8(14)
_cod_original_formula_sum 'C46 H32 F3 Ir N6 O3 S '
_cod_database_code 4350397

loop_
_symmetry_equiv_pos_site_id
_symmetry_equiv_pos_as_xyz
1 +X,+Y,+Z
2 -X,+Y,1/2-Z
3 -X,-Y,-Z
4 +X,-Y,1/2+Z
5 1/2+X,1/2+Y,+Z
6 1/2-X,1/2+Y,1/2-Z
7 1/2-X,1/2-Y,-Z
8 1/2+X,1/2-Y,1/2+Z

loop_
_atom_site_label
_atom_site_type_symbol
_atom_site_fract_x
_atom_site_fract_y
_atom_site_fract_z
_atom_site_U_iso_or_equiv
_atom_site_adp_type
_atom_site_occupancy
_atom_site_symmetry_multiplicity
_atom_site_calc_flag
_atom_site_refinement_flags
Ir(1) Ir 0.350910(10) 0.29759(2) 0.141600(10) 0.01545(5) Uani 1.00 1 d .
S(1) S 0.13584(6) 0.1341(2) 0.04849(6) 0.0232(4) Uani 1.00 1 d .
F(1) F 0.0698(2) 0.2610(5) -0.0119(2) 0.044(1) Uani 1.00 1 d .
F(2) F 0.0471(2) 0.2365(5) 0.0548(2) 0.043(1) Uani 1.00 1 d .
F(3) F 0.0426(2) 0.0769(4) 0.0077(2) 0.0338(12) Uani 1.00 1 d .
O(1) O 0.1284(2) 0.0343(5) 0.0813(2) 0.031(1) Uani 1.00 1 d .
O(2) O 0.1581(2) 0.0897(5) 0.0097(2) 0.037(2) Uani 1.00 1 d .
O(3) O 0.1573(2) 0.2532(5) 0.0691(2) 0.029(1) Uani 1.00 1 d .
N(1) N 0.3946(2) 0.1388(5) 0.1589(2) 0.018(1) Uani 1.00 1 d .
N(2) N 0.3315(2) 0.4778(5) 0.1147(2) 0.020(1) Uani 1.00 1 d .
N(3) N 0.2849(2) 0.2475(5) 0.1715(2) 0.0174(13) Uani 1.00 1 d .
N(4) N 0.4704(2) 0.0411(6) 0.1666(2) 0.024(2) Uani 1.00 1 d .
N(5) N 0.3527(2) 0.6502(5) 0.0770(2) 0.021(1) Uani 1.00 1 d .
N(6) N 0.3209(2) 0.2106(6) 0.0771(2) 0.022(1) Uani 1.00 1 d .
C(1) C 0.4153(2) 0.3509(7) 0.1229(2) 0.020(2) Uani 1.00 1 d .
C(2) C 0.3731(2) 0.3640(6) 0.2062(2) 0.018(2) Uani 1.00 1 d .
C(3) C 0.3893(3) 0.0120(6) 0.1729(2) 0.021(2) Uani 1.00 1 d .
C(4) C 0.3451(3) -0.0563(7) 0.1784(3) 0.029(2) Uani 1.00 1 d .
C(5) C 0.3503(3) -0.1855(7) 0.1893(3) 0.035(2) Uani 1.00 1 d .
C(6) C 0.3984(4) -0.2441(8) 0.1954(3) 0.048(3) Uani 1.00 1 d .
C(7) C 0.4427(3) -0.1787(7) 0.1910(3) 0.039(2) Uani 1.00 1 d .
C(8) C 0.4361(3) -0.0487(7) 0.1786(2) 0.026(2) Uani 1.00 1 d .
C(9) C 0.5244(3) 0.0211(7) 0.1710(2) 0.025(2) Uani 1.00 1 d .
C(10) C 0.5419(3) -0.0660(9) 0.1400(3) 0.044(3) Uani 1.00 1 d .
C(11) C 0.5933(3) -0.0908(12) 0.1449(3) 0.065(3) Uani 1.00 1 d .
C(12) C 0.6272(3) -0.0292(9) 0.1787(3) 0.045(3) Uani 1.00 1 d .
C(13) C 0.6096(3) 0.0568(8) 0.2089(3) 0.034(2) Uani 1.00 1 d .
C(14) C 0.5584(3) 0.0807(7) 0.2046(3) 0.028(2) Uani 1.00 1 d .
C(15) C 0.4442(2) 0.1512(6) 0.1542(2) 0.019(2) Uani 1.00 1 d .
C(16) C 0.4580(2) 0.2726(6) 0.1333(2) 0.018(2) Uani 1.00 1 d .
C(17) C 0.5052(2) 0.3129(7) 0.1224(2) 0.022(2) Uani 1.00 1 d .
C(18) C 0.5078(2) 0.4323(7) 0.1020(2) 0.023(2) Uani 1.00 1 d .
C(19) C 0.4660(3) 0.5139(7) 0.0921(2) 0.026(2) Uani 1.00 1 d .
C(20) C 0.4185(2) 0.4719(7) 0.1023(2) 0.020(2) Uani 1.00 1 d .
C(21) C 0.3695(2) 0.5359(6) 0.0961(2) 0.021(2) Uani 1.00 1 d .
C(22) C 0.3794(3) 0.7382(7) 0.0508(2) 0.023(2) Uani 1.00 1 d .
C(23) C 0.3951(3) 0.6997(8) 0.0107(2) 0.031(2) Uani 1.00 1 d .
C(24) C 0.4209(3) 0.7873(8) -0.0134(3) 0.038(2) Uani 1.00 1 d .
C(25) C 0.4300(3) 0.9105(7) 0.0023(3) 0.031(2) Uani 1.00 1 d .
C(26) C 0.4137(3) 0.9494(7) 0.0436(3) 0.034(2) Uani 1.00 1 d .
C(27) C 0.3889(3) 0.8614(7) 0.0673(3) 0.030(2) Uani 1.00 1 d .
C(28) C 0.3016(3) 0.6670(7) 0.0824(3) 0.025(2) Uani 1.00 1 d .
C(29) C 0.2665(3) 0.7662(8) 0.0689(3) 0.038(2) Uani 1.00 1 d .
C(30) C 0.2197(3) 0.7521(8) 0.0811(3) 0.045(3) Uani 1.00 1 d .
C(31) C 0.2066(3) 0.6440(8) 0.1047(3) 0.038(2) Uani 1.00 1 d .
C(32) C 0.2406(3) 0.5446(7) 0.1171(3) 0.028(2) Uani 1.00 1 d .
C(33) C 0.2890(2) 0.5563(7) 0.1061(3) 0.024(2) Uani 1.00 1 d .
C(34) C 0.2428(2) 0.1885(7) 0.1503(2) 0.023(2) Uani 1.00 1 d .
C(35) C 0.2033(3) 0.1520(8) 0.1734(3) 0.034(2) Uani 1.00 1 d .
C(36) C 0.2087(3) 0.1773(10) 0.2199(3) 0.054(3) Uani 1.00 1 d .
C(37) C 0.2520(3) 0.2412(11) 0.2422(3) 0.056(3) Uani 1.00 1 d .
C(38) C 0.2897(2) 0.2781(7) 0.2175(2) 0.024(2) Uani 1.00 1 d .
C(39) C 0.3377(2) 0.3449(7) 0.2367(2) 0.025(2) Uani 1.00 1 d .
C(40) C 0.3484(3) 0.3825(8) 0.2835(3) 0.031(2) Uani 1.00 1 d .
C(41) C 0.3940(3) 0.4413(7) 0.3008(3) 0.031(2) Uani 1.00 1 d .
C(42) C 0.4294(3) 0.4596(6) 0.2719(3) 0.025(2) Uani 1.00 1 d .
C(43) C 0.4191(2) 0.4214(6) 0.2255(3) 0.024(2) Uani 1.00 1 d .
C(44) C 0.3051(3) 0.1584(7) 0.0436(2) 0.022(2) Uani 1.00 1 d .
C(45) C 0.2843(3) 0.0929(7) 0.0000(2) 0.032(2) Uani 1.00 1 d .
C(46) C 0.0707(3) 0.1796(7) 0.0231(2) 0.028(2) Uani 1.00 1 d .
H(1) H 0.3128 -0.0151 0.1746 0.034 Uiso 1.00 1 c R
H(2) H 0.3212 -0.2350 0.1928 0.042 Uiso 1.00 1 c R
H(3) H 0.4007 -0.3334 0.2029 0.057 Uiso 1.00 1 c R
H(4) H 0.4752 -0.2192 0.1961 0.047 Uiso 1.00 1 c R
H(5) H 0.5185 -0.1066 0.1162 0.053 Uiso 1.00 1 c R
H(6) H 0.6055 -0.1509 0.1249 0.078 Uiso 1.00 1 c R
H(7) H 0.6627 -0.0454 0.1813 0.054 Uiso 1.00 1 c R
H(8) H 0.6330 0.0986 0.2323 0.040 Uiso 1.00 1 c R
H(9) H 0.5463 0.1393 0.2253 0.034 Uiso 1.00 1 c R
H(10) H 0.5345 0.2592 0.1289 0.026 Uiso 1.00 1 c R
H(11) H 0.5395 0.4597 0.0944 0.027 Uiso 1.00 1 c R
H(12) H 0.4692 0.5964 0.0787 0.032 Uiso 1.00 1 c R
H(13) H 0.3886 0.6143 -0.0006 0.037 Uiso 1.00 1 c R
H(14) H 0.4321 0.7609 -0.0411 0.046 Uiso 1.00 1 c R
H(15) H 0.4473 0.9697 -0.0144 0.037 Uiso 1.00 1 c R
H(16) H 0.4197 1.0349 0.0549 0.040 Uiso 1.00 1 c R
H(17) H 0.3783 0.8863 0.0954 0.036 Uiso 1.00 1 c R
H(18) H 0.2749 0.8393 0.0521 0.046 Uiso 1.00 1 c R
H(19) H 0.1950 0.8184 0.0733 0.054 Uiso 1.00 1 c R
H(20) H 0.1733 0.6384 0.1123 0.046 Uiso 1.00 1 c R
H(21) H 0.2311 0.4704 0.1328 0.033 Uiso 1.00 1 c R
H(22) H 0.2396 0.1706 0.1181 0.027 Uiso 1.00 1 c R
H(23) H 0.1736 0.1107 0.1574 0.041 Uiso 1.00 1 c R
H(24) H 0.1830 0.1513 0.2368 0.065 Uiso 1.00 1 c R
H(25) H 0.2558 0.2596 0.2744 0.067 Uiso 1.00 1 c R
H(26) H 0.3241 0.3672 0.3031 0.037 Uiso 1.00 1 c R
H(27) H 0.4011 0.4689 0.3322 0.037 Uiso 1.00 1 c R
H(28) H 0.4613 0.4988 0.2838 0.030 Uiso 1.00 1 c R
H(29) H 0.4443 0.4350 0.2065 0.029 Uiso 1.00 1 c R
H(30) H 0.3097 0.0882 -0.0192 0.038 Uiso 1.00 1 c R
H(31) H 0.2558 0.1398 -0.0156 0.038 Uiso 1.00 1 c R
H(32) H 0.2748 0.0081 0.0075 0.039 Uiso 1.00 1 c R

loop_
_atom_site_aniso_label
_atom_site_aniso_U_11
_atom_site_aniso_U_22
_atom_site_aniso_U_33
_atom_site_aniso_U_12
_atom_site_aniso_U_13
_atom_site_aniso_U_23
Ir(1) 0.01431(11) 0.01670(11) 0.01599(11) -0.00007(12) 0.00443(8) 0.00283(12)
S(1) 0.0224(8) 0.0275(9) 0.0214(9) -0.0053(7) 0.0082(7) -0.0000(7)
F(1) 0.047(3) 0.041(3) 0.039(3) -0.007(2) -0.009(2) 0.017(2)
F(2) 0.026(2) 0.055(3) 0.048(3) 0.007(2) 0.008(2) -0.010(2)
F(3) 0.033(2) 0.034(3) 0.033(3) -0.015(2) 0.002(2) -0.003(2)
O(1) 0.030(3) 0.040(3) 0.026(3) -0.004(2) 0.008(2) 0.007(2)
O(2) 0.041(3) 0.044(3) 0.031(3) -0.002(3) 0.020(3) -0.006(3)
O(3) 0.030(3) 0.032(3) 0.026(3) -0.010(2) 0.004(2) -0.006(2)
N(1) 0.018(3) 0.025(3) 0.011(3) -0.006(2) 0.007(2) -0.001(2)
N(2) 0.018(3) 0.020(3) 0.021(3) 0.001(2) 0.001(2) 0.005(2)
N(3) 0.017(3) 0.017(2) 0.019(3) -0.001(2) 0.007(2) -0.001(2)
N(4) 0.025(3) 0.025(3) 0.024(3) 0.005(2) 0.009(2) 0.005(3)
N(5) 0.018(3) 0.025(3) 0.020(3) -0.001(2) 0.002(2) 0.010(2)
N(6) 0.017(3) 0.030(3) 0.018(3) -0.006(3) 0.004(2) 0.001(3)
C(1) 0.014(3) 0.026(4) 0.019(3) -0.002(3) 0.001(3) -0.001(3)
C(2) 0.016(3) 0.019(3) 0.017(3) 0.000(3) -0.003(2) 0.002(3)
C(3) 0.028(3) 0.011(3) 0.024(4) 0.007(3) 0.007(3) 0.005(3)
C(4) 0.036(4) 0.021(4) 0.032(4) 0.003(3) 0.015(3) 0.001(3)
C(5) 0.046(5) 0.023(4) 0.043(5) 0.004(3) 0.025(4) 0.013(3)
C(6) 0.078(7) 0.024(4) 0.051(6) 0.012(4) 0.038(5) 0.017(4)
C(7) 0.046(5) 0.033(5) 0.041(5) 0.018(4) 0.015(4) 0.017(4)
C(8) 0.031(4) 0.025(4) 0.023(4) 0.010(3) 0.012(3) 0.002(3)
C(9) 0.023(3) 0.028(4) 0.023(4) 0.008(3) 0.007(3) 0.008(3)
C(10) 0.036(4) 0.068(6) 0.028(5) 0.011(4) 0.005(4) -0.017(4)
C(11) 0.036(5) 0.108(9) 0.051(6) 0.022(6) 0.006(4) -0.037(6)
C(12) 0.030(4) 0.071(6) 0.035(5) 0.018(4) 0.012(4) 0.016(5)
C(13) 0.032(4) 0.044(5) 0.025(4) -0.000(4) 0.004(3) 0.011(4)
C(14) 0.032(4) 0.025(4) 0.028(4) 0.007(3) 0.008(3) 0.006(3)
C(15) 0.023(3) 0.019(3) 0.016(3) 0.002(3) 0.008(3) -0.000(3)
C(16) 0.017(3) 0.020(4) 0.019(3) 0.005(3) 0.006(3) 0.004(3)
C(17) 0.015(3) 0.029(4) 0.022(3) 0.007(3) 0.005(2) 0.007(3)
C(18) 0.017(3) 0.033(4) 0.019(3) -0.002(3) 0.007(3) 0.011(3)
C(19) 0.025(3) 0.031(4) 0.022(4) -0.009(3) 0.002(3) 0.009(3)
C(20) 0.019(3) 0.026(4) 0.013(3) -0.003(3) -0.001(3) 0.007(3)
C(21) 0.022(3) 0.020(3) 0.021(3) -0.002(3) 0.001(3) 0.004(3)
C(22) 0.021(3) 0.022(3) 0.026(4) -0.002(3) 0.002(3) 0.008(3)
C(23) 0.047(4) 0.025(4) 0.021(4) 0.004(4) 0.011(3) -0.003(3)
C(24) 0.052(5) 0.041(5) 0.026(4) -0.005(4) 0.019(4) 0.012(4)
C(25) 0.033(4) 0.024(4) 0.036(4) -0.003(3) 0.009(3) 0.016(3)
C(26) 0.041(4) 0.022(4) 0.038(5) -0.009(3) 0.009(4) 0.003(3)
C(27) 0.040(4) 0.027(4) 0.024(4) -0.009(3) 0.014(3) 0.000(3)
C(28) 0.020(3) 0.024(4) 0.031(4) -0.001(3) 0.004(3) 0.007(3)
C(29) 0.026(4) 0.034(5) 0.049(5) 0.004(3) -0.006(4) 0.023(4)
C(30) 0.022(4) 0.037(5) 0.076(7) 0.010(4) 0.010(4) 0.017(5)
C(31) 0.019(4) 0.045(5) 0.053(6) 0.004(3) 0.012(4) 0.012(4)
C(32) 0.024(3) 0.028(4) 0.032(4) 0.003(3) 0.008(3) 0.013(3)
C(33) 0.018(3) 0.019(3) 0.034(4) 0.006(3) -0.003(3) 0.004(3)
C(34) 0.023(3) 0.027(4) 0.018(3) -0.004(3) 0.004(3) -0.002(3)
C(35) 0.028(4) 0.049(5) 0.028(4) -0.015(4) 0.013(3) -0.004(4)
C(36) 0.041(5) 0.089(8) 0.038(5) -0.029(5) 0.025(4) -0.023(5)
C(37) 0.033(4) 0.108(9) 0.031(5) -0.027(5) 0.016(4) -0.028(5)
C(38) 0.022(3) 0.033(4) 0.020(3) -0.004(3) 0.010(3) -0.012(3)
C(39) 0.018(3) 0.033(4) 0.025(4) 0.000(3) 0.009(3) -0.009(3)
C(40) 0.021(3) 0.044(5) 0.029(4) 0.004(3) 0.008(3) -0.011(4)
C(41) 0.027(4) 0.038(4) 0.028(4) 0.013(3) 0.004(3) -0.014(3)
C(42) 0.019(3) 0.021(3) 0.031(4) 0.005(3) -0.011(3) -0.003(3)
C(43) 0.022(3) 0.019(3) 0.030(4) 0.001(3) 0.003(3) -0.001(3)
C(44) 0.026(3) 0.025(3) 0.016(3) -0.000(3) 0.008(3) 0.008(3)
C(45) 0.036(4) 0.038(4) 0.022(4) -0.010(4) 0.007(3) -0.002(3)
C(46) 0.032(4) 0.031(4) 0.019(3) -0.007(3) 0.005(3) 0.005(3)

loop_
_atom_type_symbol
_atom_type_description
_atom_type_scat_dispersion_real
_atom_type_scat_dispersion_imag
_atom_type_scat_source
C C 0.003 0.002
;
International Tables for Crystallography
(1992, Vol. C, Tables 4.2.6.8 and 6.1.1.4)
;
H H 0.000 0.000
;
International Tables for Crystallography
(1992, Vol. C, Table 6.1.1.4)
;
N N 0.006 0.003
;
International Tables for Crystallography
(1992, Vol. C, Tables 4.2.6.8 and 6.1.1.4)
;
O O 0.011 0.006
;
International Tables for Crystallography
(1992, Vol. C, Tables 4.2.6.8 and 6.1.1.4)
;
F F 0.017 0.010
;
International Tables for Crystallography
(1992, Vol. C, Tables 4.2.6.8 and 6.1.1.4)
;
S S 0.125 0.123
;
International Tables for Crystallography
(1992, Vol. C, Tables 4.2.6.8 and 6.1.1.4)
;
Ir Ir -1.444 7.990
;
International Tables for Crystallography
(1992, Vol. C, Tables 4.2.6.8 and 6.1.1.4)
;

loop_
_geom_angle_atom_site_label_1
_geom_angle_atom_site_label_2
_geom_angle_atom_site_label_3
_geom_angle
N(2) Ir(1) N(1) 158.0(2)
N(3) Ir(1) N(1) 100.1(2)
N(6) Ir(1) N(1) 89.5(2)
C(1) Ir(1) N(1) 78.9(2)
C(2) Ir(1) N(1) 88.7(2)
Ir(1) N(1) C(3) 139.2(4)
Ir(1) N(1) C(15) 115.1(4)
N(3) Ir(1) N(2) 101.8(2)
N(6) Ir(1) N(2) 90.7(2)
C(1) Ir(1) N(2) 79.2(2)
C(2) Ir(1) N(2) 93.7(2)
Ir(1) N(2) C(21) 113.4(4)
Ir(1) N(2) C(33) 138.5(5)
N(6) Ir(1) N(3) 92.9(2)
C(1) Ir(1) N(3) 172.2(2)
C(2) Ir(1) N(3) 80.1(2)
Ir(1) N(3) C(34) 126.7(5)
Ir(1) N(3) C(38) 113.4(4)
C(1) Ir(1) N(6) 94.9(2)
C(2) Ir(1) N(6) 172.4(2)
Ir(1) N(6) C(44) 176.8(6)
C(2) Ir(1) C(1) 92.1(3)
Ir(1) C(1) C(16) 119.6(5)
Ir(1) C(1) C(20) 119.4(5)
Ir(1) C(2) C(39) 115.2(4)
Ir(1) C(2) C(43) 128.8(5)
O(2) S(1) O(1) 114.5(3)
O(3) S(1) O(1) 114.9(3)
C(46) S(1) O(1) 103.2(3)
O(3) S(1) O(2) 114.5(3)
C(46) S(1) O(2) 104.4(3)
C(46) S(1) O(3) 103.2(3)
S(1) C(46) F(1) 111.8(5)
S(1) C(46) F(2) 110.8(4)
S(1) C(46) F(3) 111.7(5)
F(1) C(46) F(2) 107.8(6)
F(1) C(46) F(3) 108.1(5)
F(2) C(46) F(3) 106.5(6)
C(15) N(1) C(3) 105.6(5)
N(1) C(3) C(4) 129.8(6)
N(1) C(3) C(8) 109.3(6)
N(1) C(15) C(16) 115.9(5)
N(1) C(15) N(4) 111.0(6)
N(2) C(21) C(20) 117.4(6)
C(33) N(2) C(21) 107.9(5)
N(2) C(21) N(5) 109.6(5)
N(2) C(33) C(28) 108.3(6)
N(2) C(33) C(32) 132.2(6)
C(38) N(3) C(34) 119.9(6)
N(3) C(34) C(35) 122.6(6)
N(3) C(38) C(39) 114.5(6)
N(3) C(38) C(37) 119.6(6)
N(4) C(8) C(3) 106.3(6)
C(15) N(4) C(8) 107.7(5)
N(4) C(8) C(7) 130.8(7)
C(9) N(4) C(8) 124.7(6)
C(15) N(4) C(9) 127.4(6)
N(4) C(9) C(10) 117.8(6)
N(4) C(9) C(14) 121.9(6)
N(4) C(15) C(16) 132.8(6)
N(5) C(21) C(20) 132.9(6)
C(28) N(5) C(21) 108.6(6)
C(22) N(5) C(21) 127.8(6)
C(28) N(5) C(22) 123.4(5)
N(5) C(22) C(23) 121.2(6)
N(5) C(22) C(27) 118.4(6)
N(5) C(28) C(33) 105.6(6)
N(5) C(28) C(29) 132.1(7)
N(6) C(44) C(45) 179.1(8)
C(1) C(16) C(15) 109.9(6)
C(20) C(1) C(16) 120.8(6)
C(1) C(16) C(17) 120.2(6)
C(1) C(20) C(21) 110.2(6)
C(1) C(20) C(19) 119.2(6)
C(2) C(39) C(38) 116.7(6)
C(43) C(2) C(39) 115.9(6)
C(2) C(39) C(40) 121.9(6)
C(2) C(43) C(42) 122.0(7)
C(8) C(3) C(4) 120.8(6)
C(3) C(4) C(5) 117.6(7)
C(3) C(8) C(7) 122.7(7)
C(4) C(5) C(6) 120.4(7)
C(5) C(6) C(7) 123.3(8)
C(6) C(7) C(8) 115.1(7)
C(14) C(9) C(10) 120.3(6)
C(9) C(10) C(11) 118.7(7)
C(9) C(14) C(13) 120.6(7)
C(10) C(11) C(12) 120.5(9)
C(11) C(12) C(13) 120.2(8)
C(12) C(13) C(14) 119.7(7)
C(15) C(16) C(17) 129.8(6)
C(16) C(17) C(18) 118.3(6)
C(17) C(18) C(19) 122.6(6)
C(18) C(19) C(20) 118.7(6)
C(19) C(20) C(21) 130.6(6)
C(27) C(22) C(23) 120.4(7)
C(22) C(23) C(24) 119.4(7)
C(22) C(27) C(26) 120.9(7)
C(23) C(24) C(25) 120.7(7)
C(24) C(25) C(26) 119.6(7)
C(25) C(26) C(27) 119.0(7)
C(33) C(28) C(29) 122.3(7)
C(28) C(29) C(30) 116.3(7)
C(28) C(33) C(32) 119.5(6)
C(29) C(30) C(31) 122.3(7)
C(30) C(31) C(32) 121.7(7)
C(31) C(32) C(33) 117.9(7)
C(34) C(35) C(36) 118.0(7)
C(35) C(36) C(37) 119.8(8)
C(36) C(37) C(38) 120.0(8)
C(37) C(38) C(39) 125.8(7)
C(38) C(39) C(40) 121.4(6)
C(39) C(40) C(41) 120.2(7)
C(40) C(41) C(42) 118.9(7)
C(41) C(42) C(43) 121.0(6)
N(3) C(34) H(22) 118.7076
C(2) C(43) H(29) 118.9966
C(3) C(4) H(1) 121.2077
H(1) C(4) C(5) 121.2079
C(4) C(5) H(2) 119.8137
H(2) C(5) C(6) 119.8137
C(5) C(6) H(3) 118.3319
C(6) C(7) H(4) 122.4273
H(3) C(6) C(7) 118.3325
H(4) C(7) C(8) 122.4269
C(9) C(10) H(5) 120.6512
C(9) C(14) H(9) 119.6912
H(5) C(10) C(11) 120.6511
C(10) C(11) H(6) 119.7564
H(6) C(11) C(12) 119.7549
C(11) C(12) H(7) 119.8927
C(12) C(13) H(8) 120.1629
H(7) C(12) C(13) 119.8938
C(13) C(14) H(9) 119.6915
H(8) C(13) C(14) 120.1623
C(16) C(17) H(10) 120.8284
H(10) C(17) C(18) 120.8280
C(17) C(18) H(11) 118.6925
C(18) C(19) H(12) 120.6306
H(11) C(18) C(19) 118.6934
H(12) C(19) C(20) 120.6295
C(22) C(23) H(13) 120.3226
C(22) C(27) H(17) 119.5427
H(13) C(23) C(24) 120.3231
C(23) C(24) H(14) 119.6267
H(14) C(24) C(25) 119.6263
C(24) C(25) H(15) 120.2186
C(25) C(26) H(16) 120.5082
H(15) C(25) C(26) 120.2186
C(26) C(27) H(17) 119.5419
H(16) C(26) C(27) 120.5075
C(28) C(29) H(18) 121.8732
H(18) C(29) C(30) 121.8747
C(29) C(30) H(19) 118.8633
H(19) C(30) C(31) 118.8623
C(30) C(31) H(20) 119.1681
C(31) C(32) H(21) 121.0543
H(20) C(31) C(32) 119.1677
H(21) C(32) C(33) 121.0544
H(22) C(34) C(35) 118.7070
C(34) C(35) H(23) 120.9763
H(23) C(35) C(36) 120.9781
C(35) C(36) H(24) 120.1093
C(36) C(37) H(25) 119.9788
H(24) C(36) C(37) 120.1094
H(25) C(37) C(38) 119.9798
C(39) C(40) H(26) 119.8905
H(26) C(40) C(41) 119.8904
C(40) C(41) H(27) 120.5272
C(41) C(42) H(28) 119.4958
H(27) C(41) C(42) 120.5257
C(42) C(43) H(29) 118.9973
H(28) C(42) C(43) 119.4946
C(44) C(45) H(31) 109.4697
C(44) C(45) H(32) 107.5528
C(44) C(45) H(30) 109.7679
H(31) C(45) H(30) 109.3233
H(32) C(45) H(30) 109.4718
H(32) C(45) H(31) 111.2305

loop_
_geom_bond_atom_site_label_1
_geom_bond_atom_site_label_2
_geom_bond_distance
Ir(1) N(1) 2.029(5)
Ir(1) N(2) 2.059(5)
Ir(1) N(3) 2.155(5)
Ir(1) N(6) 2.122(5)
Ir(1) C(1) 1.965(6)
Ir(1) C(2) 2.007(6)
S(1) O(1) 1.447(6)
S(1) O(2) 1.443(6)
S(1) O(3) 1.447(5)
S(1) C(46) 1.827(7)
F(1) C(46) 1.325(9)
F(2) C(46) 1.342(9)
F(3) C(46) 1.334(8)
O(1) S(1) 1.447(6)
N(1) C(3) 1.391(8)
N(1) C(15) 1.355(8)
N(2) C(21) 1.366(9)
N(2) C(33) 1.379(8)
N(3) C(34) 1.333(8)
N(3) C(38) 1.368(9)
N(4) C(8) 1.388(9)
N(4) C(9) 1.437(9)
N(4) C(15) 1.352(8)
N(5) C(21) 1.352(8)
N(5) C(22) 1.453(9)
N(5) C(28) 1.407(9)
N(6) C(44) 1.138(8)
C(1) C(16) 1.386(9)
C(1) C(20) 1.40(1)
C(2) C(39) 1.42(1)
C(2) C(43) 1.390(8)
C(3) C(4) 1.40(1)
C(3) C(8) 1.380(9)
C(4) C(5) 1.38(1)
C(5) C(6) 1.40(1)
C(6) C(7) 1.38(1)
C(7) C(8) 1.40(1)
C(9) C(10) 1.41(1)
C(9) C(14) 1.365(9)
C(10) C(11) 1.38(1)
C(11) C(12) 1.38(1)
C(12) C(13) 1.39(1)
C(13) C(14) 1.37(1)
C(15) C(16) 1.473(9)
C(16) C(17) 1.410(9)
C(17) C(18) 1.38(1)
C(18) C(19) 1.387(9)
C(19) C(20) 1.41(1)
C(20) C(21) 1.447(9)
C(22) C(23) 1.37(1)
C(22) C(27) 1.37(1)
C(23) C(24) 1.40(1)
C(24) C(25) 1.37(1)
C(25) C(26) 1.41(1)
C(26) C(27) 1.38(1)
C(28) C(29) 1.40(1)
C(28) C(33) 1.41(1)
C(29) C(30) 1.36(1)
C(30) C(31) 1.39(1)
C(31) C(32) 1.38(1)
C(32) C(33) 1.38(1)
C(34) C(35) 1.39(1)
C(35) C(36) 1.37(1)
C(36) C(37) 1.39(1)
C(37) C(38) 1.38(1)
C(38) C(39) 1.476(9)
C(39) C(40) 1.41(1)
C(40) C(41) 1.376(9)
C(41) C(42) 1.38(1)
C(42) C(43) 1.40(1)
C(44) C(45) 1.468(9)
C(4) H(1) 0.9500
C(5) H(2) 0.9500
C(6) H(3) 0.9500
C(7) H(4) 0.9500
C(10) H(5) 0.9500
C(11) H(6) 0.9500
C(12) H(7) 0.9500
C(13) H(8) 0.9500
C(14) H(9) 0.9500
C(17) H(10) 0.9500
C(18) H(11) 0.9500
C(19) H(12) 0.9500
C(23) H(13) 0.9500
C(24) H(14) 0.9500
C(25) H(15) 0.9500
C(26) H(16) 0.9500
C(27) H(17) 0.9500
C(29) H(18) 0.9500
C(30) H(19) 0.9500
C(31) H(20) 0.9500
C(32) H(21) 0.9500
C(34) H(22) 0.9500
C(35) H(23) 0.9500
C(36) H(24) 0.9500
C(37) H(25) 0.9500
C(40) H(26) 0.9500
C(41) H(27) 0.9500
C(42) H(28) 0.9500
C(43) H(29) 0.9500
C(45) H(30) 0.9498
C(45) H(31) 0.9500
C(45) H(32) 0.9500

loop_
_geom_contact_atom_site_label_1
_geom_contact_atom_site_label_2
_geom_contact_distance
_geom_contact_site_symmetry_2
Ir(1) C(3) 3.213(6) .
Ir(1) C(15) 2.879(6) .
Ir(1) C(16) 2.910(6) .
Ir(1) C(20) 2.919(7) .
Ir(1) C(21) 2.888(7) .
Ir(1) C(33) 3.224(7) .
Ir(1) C(34) 3.139(6) .
Ir(1) C(38) 2.976(7) .
Ir(1) C(39) 2.908(7) .
Ir(1) C(43) 3.075(6) .
Ir(1) C(44) 3.258(6) .
S(1) F(1) 2.624(5) .
S(1) F(2) 2.623(5) .
S(1) F(3) 2.630(4) .
F(1) F(2) 2.154(7) .
F(1) F(3) 2.152(6) .
F(1) O(2) 2.926(7) .
F(1) O(3) 3.028(6) .
F(1) C(1) 3.535(8) 55507
F(1) C(16) 3.523(8) 55507
F(1) C(17) 3.584(7) 55507
F(1) C(25) 3.415(9) 56507
F(1) C(26) 3.193(9) 56507
F(2) F(3) 2.144(7) .
F(2) O(1) 3.017(7) .
F(2) O(3) 2.894(6) .
F(2) C(10) 3.25(1) 45505
F(2) C(11) 3.25(1) 45505
F(2) C(19) 3.458(9) 44505
F(3) F(3) 2.745(6) 55503
F(3) O(1) 2.893(6) .
F(3) O(2) 3.064(7) .
F(3) C(18) 3.405(8) 44505
F(3) C(18) 3.265(7) 55507
F(3) C(19) 3.521(9) 44505
F(3) C(19) 3.042(8) 55507
F(3) C(20) 3.582(8) 55507
F(3) C(23) 3.397(9) 55507
O(1) F(2) 3.017(7) .
O(1) F(3) 2.893(6) .
O(1) O(2) 2.431(8) .
O(1) O(3) 2.440(7) .
O(1) C(18) 3.525(8) 44505
O(1) C(23) 3.598(9) 55507
O(1) C(35) 3.303(8) .
O(1) C(46) 2.576(8) .
O(2) O(1) 2.431(8) .
O(2) O(3) 2.431(7) .
O(2) N(5) 3.529(8) 55507
O(2) N(6) 3.397(8) 55507
O(2) C(21) 3.325(8) 55507
O(2) C(23) 3.326(9) 55507
O(2) C(44) 3.275(9) 55507
O(2) C(45) 3.415(9) .
O(2) C(46) 2.594(9) .
O(3) O(1) 2.440(7) .
O(3) C(11) 3.42(1) 45505
O(3) C(34) 3.072(7) .
O(3) C(35) 3.265(9) .
O(3) C(45) 3.181(9) 55507
O(3) C(46) 2.577(8) .
N(1) N(3) 3.208(7) .
N(1) N(4) 2.230(7) .
N(1) N(6) 2.922(7) .
N(1) C(1) 2.539(9) .
N(1) C(2) 2.822(8) .
N(1) C(4) 2.530(9) .
N(1) C(7) 3.597(9) .
N(1) C(8) 2.260(9) .
N(1) C(16) 2.398(8) .
N(1) C(43) 3.516(8) .
N(2) N(3) 3.271(8) .
N(2) N(5) 2.222(8) .
N(2) N(6) 2.975(8) .
N(2) C(1) 2.565(8) .
N(2) C(2) 2.966(8) .
N(2) C(20) 2.404(8) .
N(2) C(28) 2.261(9) .
N(2) C(29) 3.595(9) .
N(2) C(32) 2.525(9) .
N(3) N(6) 3.100(8) .
N(3) C(2) 2.681(8) .
N(3) C(4) 3.523(9) .
N(3) C(32) 3.572(9) .
N(3) C(35) 2.392(9) .
N(3) C(36) 2.76(1) .
N(3) C(37) 2.38(1) .
N(3) C(39) 2.393(8) .
N(4) C(3) 2.215(9) .
N(4) C(4) 3.552(9) .
N(4) C(7) 2.53(1) .
N(4) C(10) 2.44(1) .
N(4) C(14) 2.450(8) .
N(4) C(16) 2.589(8) .
N(4) C(17) 3.297(9) .
N(5) O(2) 3.529(8) 55507
N(5) C(19) 3.288(9) .
N(5) C(20) 2.566(8) .
N(5) C(23) 2.46(1) .
N(5) C(27) 2.428(9) .
N(5) C(29) 2.564(9) .
N(5) C(32) 3.557(9) .
N(5) C(33) 2.244(9) .
N(6) O(2) 3.397(8) 55507
N(6) C(1) 3.012(8) .
N(6) C(34) 3.235(9) .
N(6) C(45) 2.606(9) .
C(1) F(1) 3.535(8) 55507
C(1) C(2) 2.86(1) .
C(1) C(15) 2.341(9) .
C(1) C(17) 2.425(8) .
C(1) C(18) 2.765(9) .
C(1) C(19) 2.43(1) .
C(1) C(21) 2.334(9) .
C(1) C(43) 3.08(1) .
C(2) C(15) 3.426(9) .
C(2) C(16) 3.492(9) .
C(2) C(38) 2.463(9) .
C(2) C(40) 2.47(1) .
C(2) C(41) 2.85(1) .
C(2) C(42) 2.438(9) .
C(3) C(5) 2.38(1) .
C(3) C(6) 2.73(1) .
C(3) C(7) 2.44(1) .
C(3) C(13) 3.49(1) 65502
C(3) C(15) 2.187(9) .
C(3) C(16) 3.563(9) .
C(3) C(27) 3.46(1) 54501
C(4) C(6) 2.41(1) .
C(4) C(7) 2.86(1) .
C(4) C(8) 2.42(1) .
C(4) C(13) 3.52(1) 65502
C(4) C(15) 3.56(1) .
C(5) C(7) 2.45(1) .
C(5) C(8) 2.75(1) .
C(5) C(28) 3.53(1) 54501
C(6) C(8) 2.35(1) .
C(6) C(43) 3.60(1) 54501
C(7) C(9) 3.13(1) .
C(7) C(10) 3.45(1) .
C(7) C(15) 3.59(1) .
C(8) C(9) 2.50(1) .
C(8) C(10) 3.21(1) .
C(8) C(14) 3.48(1) .
C(8) C(15) 2.21(1) .
C(8) C(27) 3.42(1) 54501
C(9) C(11) 2.40(1) .
C(9) C(12) 2.75(1) .
C(9) C(13) 2.375(9) .
C(9) C(15) 2.500(9) .
C(9) C(16) 3.236(9) .
C(9) C(17) 3.34(1) .
C(10) F(2) 3.25(1) 54505
C(10) C(12) 2.39(1) .
C(10) C(13) 2.77(1) .
C(10) C(14) 2.41(1) .
C(10) C(15) 3.51(1) .
C(11) F(2) 3.25(1) 54505
C(11) O(3) 3.42(1) 54505
C(11) C(13) 2.40(1) .
C(11) C(14) 2.76(1) .
C(12) C(14) 2.39(1) .
C(13) C(3) 3.49(1) 65502
C(13) C(4) 3.52(1) 65502
C(13) C(39) 3.56(1) 65502
C(13) C(40) 3.55(1) 65502
C(14) C(15) 3.225(9) .
C(14) C(17) 3.526(9) .
C(15) C(17) 2.611(9) .
C(16) F(1) 3.523(8) 55507
C(16) C(18) 2.398(9) .
C(16) C(19) 2.80(1) .
C(16) C(20) 2.422(9) .
C(16) C(43) 3.42(1) .
C(17) F(1) 3.584(7) 55507
C(17) C(19) 2.43(1) .
C(17) C(20) 2.813(9) .
C(17) C(41) 3.459(9) 65502
C(18) F(3) 3.405(8) 55505
C(18) F(3) 3.265(7) 55507
C(18) O(1) 3.525(8) 55505
C(18) C(20) 2.411(9) .
C(18) C(41) 3.522(9) 65502
C(19) F(2) 3.458(9) 55505
C(19) F(3) 3.521(9) 55505
C(19) F(3) 3.042(8) 55507
C(19) C(21) 2.599(9) .
C(19) C(22) 3.350(9) .
C(19) C(23) 3.38(1) .
C(20) F(3) 3.582(8) 55507
C(20) C(22) 3.231(9) .
C(20) C(23) 3.55(1) .
C(20) C(33) 3.574(9) .
C(21) O(2) 3.325(8) 55507
C(21) C(22) 2.52(1) .
C(21) C(23) 3.19(1) .
C(21) C(27) 3.54(1) .
C(21) C(28) 2.241(9) .
C(21) C(32) 3.58(1) .
C(21) C(33) 2.219(9) .
C(22) C(24) 2.39(1) .
C(22) C(25) 2.77(1) .
C(22) C(26) 2.39(1) .
C(22) C(28) 2.52(1) .
C(22) C(29) 3.15(1) .
C(23) F(3) 3.397(9) 55507
C(23) O(1) 3.598(9) 55507
C(23) O(2) 3.326(9) 55507
C(23) C(25) 2.40(1) .
C(23) C(26) 2.78(1) .
C(23) C(27) 2.38(1) .
C(23) C(28) 3.53(1) .
C(24) C(26) 2.40(1) .
C(24) C(27) 2.75(1) .
C(25) F(1) 3.415(9) 56507
C(25) C(27) 2.40(1) .
C(26) F(1) 3.193(9) 56507
C(27) C(3) 3.46(1) 56501
C(27) C(8) 3.42(1) 56501
C(27) C(28) 3.16(1) .
C(27) C(29) 3.41(1) .
C(28) C(5) 3.53(1) 56501
C(28) C(30) 2.34(1) .
C(28) C(31) 2.72(1) .
C(28) C(32) 2.41(1) .
C(29) C(31) 2.41(1) .
C(29) C(32) 2.84(1) .
C(29) C(33) 2.46(1) .
C(30) C(32) 2.42(1) .
C(30) C(33) 2.76(1) .
C(31) C(33) 2.37(1) .
C(34) C(36) 2.37(1) .
C(34) C(37) 2.72(1) .
C(34) C(38) 2.337(9) .
C(35) O(1) 3.303(8) .
C(35) C(37) 2.39(1) .
C(35) C(38) 2.765(9) .
C(35) C(40) 3.45(1) 54506
C(35) C(41) 3.56(1) 54506
C(36) C(38) 2.41(1) .
C(36) C(40) 3.41(1) 54506
C(37) C(39) 2.55(1) .
C(37) C(40) 3.02(1) .
C(38) C(40) 2.513(9) .
C(39) C(13) 3.56(1) 65502
C(39) C(41) 2.411(9) .
C(39) C(42) 2.752(9) .
C(39) C(43) 2.380(9) .
C(40) C(13) 3.55(1) 65502
C(40) C(35) 3.45(1) 55506
C(40) C(36) 3.41(1) 55506
C(40) C(42) 2.37(1) .
C(40) C(43) 2.77(1) .
C(41) C(17) 3.459(9) 65502
C(41) C(18) 3.522(9) 65502
C(41) C(35) 3.56(1) 55506
C(41) C(43) 2.42(1) .
C(43) C(6) 3.60(1) 56501
C(44) O(2) 3.275(9) 55507
C(44) C(45) 3.59(1) 55507
C(45) O(3) 3.181(9) 55507
C(45) C(44) 3.59(1) 55507
C(46) O(1) 2.576(8) .
Ir(1) H(1) 3.5763 .
Ir(1) H(22) 3.2063 .
Ir(1) H(29) 3.1941 .
S(1) H(6) 3.3511 45505
S(1) H(11) 3.5782 44505
S(1) H(13) 2.9505 55507
S(1) H(22) 3.1617 .
S(1) H(23) 3.1862 .
S(1) H(30) 3.3961 55507
F(1) H(15) 2.9503 56507
F(1) H(16) 2.5012 56507
F(1) H(30) 3.5429 55507
F(2) H(5) 2.6309 45505
F(2) H(6) 2.6292 45505
F(2) H(11) 3.1131 44505
F(2) H(12) 2.7163 44505
F(2) H(15) 3.2793 56507
F(3) H(11) 2.8287 44505
F(3) H(11) 3.4116 55507
F(3) H(12) 3.0922 44505
F(3) H(12) 3.0757 55507
F(3) H(13) 2.7268 55507
F(3) H(14) 3.5917 44505
O(1) H(6) 3.5925 45505
O(1) H(11) 2.5770 44505
O(1) H(13) 2.7912 55507
O(1) H(14) 3.5609 55507
O(1) H(19) 2.8877 54501
O(1) H(22) 3.2882 .
O(1) H(23) 2.4762 .
O(1) H(27) 2.8585 54506
O(2) H(13) 2.4436 55507
O(2) H(19) 3.4222 54501
O(2) H(30) 3.4453 55507
O(2) H(31) 2.8658 .
O(2) H(32) 3.2268 .
O(3) H(6) 2.5130 45505
O(3) H(21) 3.3406 .
O(3) H(22) 2.5519 .
O(3) H(23) 2.9452 .
O(3) H(30) 2.4581 55507
O(3) H(31) 3.2030 55507
N(1) H(1) 2.7983 .
N(1) H(8) 3.4127 65502
N(1) H(9) 3.4873 65502
N(1) H(16) 3.4007 54501
N(1) H(17) 3.1974 54501
N(1) H(29) 3.5324 .
N(2) H(3) 3.5037 56501
N(2) H(21) 2.8069 .
N(3) H(1) 2.8175 .
N(3) H(21) 2.8486 .
N(3) H(22) 1.9741 .
N(3) H(23) 3.2437 .
N(3) H(25) 3.2360 .
N(4) H(4) 2.8296 .
N(4) H(5) 2.6074 .
N(4) H(9) 2.6250 .
N(4) H(9) 3.4262 65502
N(4) H(10) 3.1414 .
N(4) H(16) 3.3195 54501
N(4) H(17) 3.3437 54501
N(5) H(12) 3.1389 .
N(5) H(13) 2.6372 .
N(5) H(17) 2.5724 .
N(5) H(18) 2.8528 .
N(6) H(16) 3.3481 54501
N(6) H(22) 2.6774 .
N(6) H(30) 3.0613 .
N(6) H(31) 3.0522 .
N(6) H(31) 2.9264 55507
N(6) H(32) 3.0353 .
C(1) H(10) 3.2846 .
C(1) H(12) 3.2890 .
C(1) H(29) 2.5914 .
C(2) H(3) 3.2257 56501
C(2) H(8) 3.3048 65502
C(2) H(9) 3.5463 65502
C(2) H(26) 3.3183 .
C(2) H(28) 3.2851 .
C(2) H(29) 2.0282 .
C(3) H(1) 2.0626 .
C(3) H(2) 3.2448 .
C(3) H(4) 3.3009 .
C(3) H(8) 3.0675 65502
C(3) H(9) 3.4391 65502
C(3) H(17) 2.5914 54501
C(4) H(2) 2.0255 .
C(4) H(3) 3.2525 .
C(4) H(8) 3.0399 65502
C(4) H(17) 2.7870 54501
C(5) H(1) 2.0390 .
C(5) H(3) 2.0289 .
C(5) H(4) 3.3107 .
C(5) H(17) 3.0617 54501
C(5) H(24) 2.9951 54506
C(5) H(25) 3.2297 54506
C(6) H(1) 3.2732 .
C(6) H(2) 2.0437 .
C(6) H(4) 2.0559 .
C(6) H(17) 3.1874 54501
C(6) H(24) 3.3541 54506
C(6) H(29) 3.5383 54501
C(7) H(2) 3.2926 .
C(7) H(3) 2.0162 .
C(7) H(5) 3.3047 .
C(7) H(17) 3.0993 54501
C(8) H(1) 3.2807 .
C(8) H(3) 3.2126 .
C(8) H(4) 2.0702 .
C(8) H(5) 3.1388 .
C(8) H(9) 3.5899 .
C(8) H(9) 3.3896 65502
C(8) H(17) 2.7363 54501
C(9) H(4) 2.9633 .
C(9) H(5) 2.0659 .
C(9) H(6) 3.2613 .
C(9) H(8) 3.2311 .
C(9) H(9) 2.0122 .
C(9) H(10) 2.7910 .
C(10) H(4) 3.0578 .
C(10) H(6) 2.0223 .
C(10) H(7) 3.2442 .
C(10) H(9) 3.2674 .
C(10) H(10) 3.3873 .
C(11) H(5) 2.0310 .
C(11) H(7) 2.0252 .
C(11) H(8) 3.2566 .
C(11) H(20) 3.4308 54505
C(12) H(5) 3.2490 .
C(12) H(6) 2.0239 .
C(12) H(8) 2.0413 .
C(12) H(9) 3.2449 .
C(12) H(20) 3.0169 54505
C(12) H(21) 3.2723 54505
C(13) H(6) 3.2562 .
C(13) H(7) 2.0386 .
C(13) H(9) 2.0160 .
C(13) H(10) 3.5044 .
C(14) H(5) 3.2662 .
C(14) H(7) 3.2428 .
C(14) H(8) 2.0205 .
C(14) H(10) 2.8745 .
C(15) H(9) 3.1299 .
C(15) H(9) 3.4973 65502
C(15) H(10) 2.8579 .
C(15) H(16) 3.1131 54501
C(15) H(17) 3.5425 54501
C(15) H(29) 3.3156 .
C(16) H(9) 3.5409 .
C(16) H(10) 2.0653 .
C(16) H(11) 3.2543 .
C(16) H(16) 3.4020 54501
C(16) H(29) 2.7986 .
C(17) H(9) 3.5202 .
C(17) H(11) 2.0177 .
C(17) H(12) 3.2814 .
C(17) H(14) 3.2212 66503
C(17) H(27) 3.0766 65502
C(17) H(28) 3.3513 65502
C(17) H(29) 3.4139 .
C(18) H(10) 2.0386 .
C(18) H(12) 2.0422 .
C(18) H(14) 3.2724 66503
C(18) H(27) 2.8535 65502
C(18) H(28) 3.3785 65502
C(19) H(10) 3.2835 .
C(19) H(11) 2.0231 .
C(19) H(13) 3.2861 .
C(19) H(29) 3.5899 .
C(20) H(11) 3.2661 .
C(20) H(12) 2.0670 .
C(20) H(13) 3.3301 .
C(20) H(29) 3.0363 .
C(21) H(3) 3.3793 56501
C(21) H(12) 2.8529 .
C(21) H(13) 3.0719 .
C(22) H(12) 2.8050 .
C(22) H(13) 2.0247 .
C(22) H(14) 3.2458 .
C(22) H(16) 3.2513 .
C(22) H(17) 2.0186 .
C(22) H(18) 2.9751 .
C(23) H(12) 2.7693 .
C(23) H(14) 2.0417 .
C(23) H(15) 3.2607 .
C(23) H(17) 3.2356 .
C(23) H(19) 3.1345 56507
C(24) H(12) 3.4175 .
C(24) H(13) 2.0486 .
C(24) H(15) 2.0180 .
C(24) H(16) 3.2576 .
C(24) H(19) 3.4544 56507
C(24) H(20) 3.5767 56507
C(25) H(13) 3.2567 .
C(25) H(14) 2.0122 .
C(25) H(15) 3.4501 67503
C(25) H(16) 2.0624 .
C(25) H(17) 3.2632 .
C(26) H(5) 3.2568 56501
C(26) H(14) 3.2589 .
C(26) H(15) 2.0596 .
C(26) H(17) 2.0233 .
C(26) H(30) 3.3736 56501
C(27) H(5) 3.5143 56501
C(27) H(12) 3.4589 .
C(27) H(13) 3.2407 .
C(27) H(15) 3.2626 .
C(27) H(16) 2.0327 .
C(27) H(18) 2.9970 .
C(27) H(32) 3.5756 56501
C(28) H(2) 3.3440 56501
C(28) H(17) 3.0348 .
C(28) H(18) 2.0647 .
C(28) H(19) 3.2092 .
C(28) H(21) 3.2809 .
C(28) H(32) 3.5414 55507
C(29) H(17) 3.1950 .
C(29) H(19) 2.0009 .
C(29) H(20) 3.2526 .
C(29) H(32) 3.1145 56501
C(30) H(18) 2.0300 .
C(30) H(20) 2.0306 .
C(30) H(21) 3.2776 .
C(31) H(7) 3.3377 45505
C(31) H(18) 3.2735 .
C(31) H(19) 2.0275 .
C(31) H(21) 2.0385 .
C(31) H(30) 3.4453 55507
C(32) H(7) 3.1646 45505
C(32) H(19) 3.2622 .
C(32) H(20) 2.0202 .
C(32) H(30) 3.2562 55507
C(32) H(31) 3.5495 55507
C(33) H(2) 3.3342 56501
C(33) H(18) 3.3232 .
C(33) H(20) 3.2254 .
C(33) H(21) 2.0420 .
C(33) H(31) 3.3925 55507
C(33) H(32) 3.5337 55507
C(34) H(1) 2.8229 .
C(34) H(21) 2.9732 .
C(34) H(23) 2.0518 .
C(34) H(24) 3.2353 .
C(35) H(1) 3.3809 .
C(35) H(6) 3.4205 45505
C(35) H(7) 3.3372 45505
C(35) H(22) 2.0295 .
C(35) H(24) 2.0204 .
C(35) H(25) 3.2452 .
C(35) H(26) 3.1427 54506
C(35) H(27) 3.3435 54506
C(36) H(2) 2.9471 55506
C(36) H(7) 3.2488 45505
C(36) H(22) 3.2233 .
C(36) H(23) 2.0288 .
C(36) H(25) 2.0401 .
C(36) H(26) 3.3670 54506
C(37) H(2) 2.9546 55506
C(37) H(7) 3.5021 45505
C(37) H(8) 3.3635 65502
C(37) H(23) 3.2544 .
C(37) H(24) 2.0414 .
C(37) H(26) 2.7202 .
C(38) H(1) 3.3824 .
C(38) H(8) 2.9688 65502
C(38) H(21) 3.3539 .
C(38) H(22) 3.1905 .
C(38) H(24) 3.2626 .
C(38) H(25) 2.0332 .
C(38) H(26) 2.6833 .
C(39) H(8) 2.7757 65502
C(39) H(24) 3.3356 55506
C(39) H(25) 2.7488 .
C(39) H(26) 2.0513 .
C(39) H(27) 3.2730 .
C(39) H(29) 3.2456 .
C(40) H(8) 3.0312 65502
C(40) H(23) 3.0457 55506
C(40) H(24) 2.9394 55506
C(40) H(25) 2.7456 .
C(40) H(27) 2.0304 .
C(40) H(28) 3.2325 .
C(41) H(10) 3.1750 65502
C(41) H(11) 3.2765 65502
C(41) H(23) 2.9250 55506
C(41) H(24) 3.0623 55506
C(41) H(26) 2.0242 .
C(41) H(28) 2.0257 .
C(41) H(29) 3.2658 .
C(42) H(3) 2.9581 56501
C(42) H(9) 3.3794 65502
C(42) H(10) 3.5672 65502
C(42) H(24) 3.5614 55506
C(42) H(26) 3.2356 .
C(42) H(27) 2.0357 .
C(42) H(28) 3.5886 65502
C(42) H(29) 2.0357 .
C(42) H(29) 3.3204 65502
C(43) H(3) 2.6512 56501
C(43) H(9) 3.3192 65502
C(43) H(27) 3.2777 .
C(43) H(28) 2.0406 .
C(43) H(28) 3.3361 65502
C(44) H(16) 3.2690 54501
C(44) H(18) 3.4215 54501
C(44) H(22) 3.0167 .
C(44) H(30) 2.0004 .
C(44) H(31) 1.9971 .
C(44) H(31) 2.6855 55507
C(44) H(32) 1.9748 .
C(45) H(18) 3.0704 54501
C(45) H(31) 3.0294 55507
C(46) H(6) 3.4485 45505
C(46) H(11) 3.2905 44505
C(46) H(12) 3.4893 44505
C(46) H(13) 3.3343 55507
H(2) C(28) 3.3440 54501
H(2) C(33) 3.3342 54501
H(2) C(36) 2.9471 54506
H(2) C(37) 2.9546 54506
H(3) N(2) 3.5037 54501
H(3) C(2) 3.2257 54501
H(3) C(21) 3.3793 54501
H(3) C(42) 2.9581 54501
H(3) C(43) 2.6512 54501
H(5) F(2) 2.6309 54505
H(5) C(26) 3.2568 54501
H(5) C(27) 3.5143 54501
H(6) S(1) 3.3511 54505
H(6) F(2) 2.6292 54505
H(6) O(1) 3.5925 54505
H(6) O(3) 2.5130 54505
H(6) C(35) 3.4205 54505
H(6) C(46) 3.4485 54505
H(7) C(31) 3.3377 54505
H(7) C(32) 3.1646 54505
H(7) C(35) 3.3372 54505
H(7) C(36) 3.2488 54505
H(7) C(37) 3.5021 54505
H(8) N(1) 3.4127 65502
H(8) C(2) 3.3048 65502
H(8) C(3) 3.0675 65502
H(8) C(4) 3.0399 65502
H(8) C(37) 3.3635 65502
H(8) C(38) 2.9688 65502
H(8) C(39) 2.7757 65502
H(8) C(40) 3.0312 65502
H(9) N(1) 3.4873 65502
H(9) N(4) 3.4262 65502
H(9) C(2) 3.5463 65502
H(9) C(3) 3.4391 65502
H(9) C(8) 3.3896 65502
H(9) C(15) 3.4973 65502
H(9) C(42) 3.3794 65502
H(9) C(43) 3.3192 65502
H(10) C(41) 3.1750 65502
H(10) C(42) 3.5672 65502
H(11) S(1) 3.5782 55505
H(11) F(2) 3.1131 55505
H(11) F(3) 2.8287 55505
H(11) F(3) 3.4116 55507
H(11) O(1) 2.5770 55505
H(11) C(41) 3.2765 65502
H(11) C(46) 3.2905 55505
H(12) F(2) 2.7163 55505
H(12) F(3) 3.0922 55505
H(12) F(3) 3.0757 55507
H(12) C(46) 3.4893 55505
H(13) S(1) 2.9505 55507
H(13) F(3) 2.7268 55507
H(13) O(1) 2.7912 55507
H(13) O(2) 2.4436 55507
H(13) C(46) 3.3343 55507
H(14) F(3) 3.5917 55505
H(14) O(1) 3.5609 55507
H(14) C(17) 3.2212 66503
H(14) C(18) 3.2724 66503
H(15) F(1) 2.9503 56507
H(15) F(2) 3.2793 56507
H(15) C(25) 3.4501 67503
H(16) F(1) 2.5012 56507
H(16) N(1) 3.4007 56501
H(16) N(4) 3.3195 56501
H(16) N(6) 3.3481 56501
H(16) C(15) 3.1131 56501
H(16) C(16) 3.4020 56501
H(16) C(44) 3.2690 56501
H(17) N(1) 3.1974 56501
H(17) N(4) 3.3437 56501
H(17) C(3) 2.5914 56501
H(17) C(4) 2.7870 56501
H(17) C(5) 3.0617 56501
H(17) C(6) 3.1874 56501
H(17) C(7) 3.0993 56501
H(17) C(8) 2.7363 56501
H(17) C(15) 3.5425 56501
H(18) C(44) 3.4215 56501
H(18) C(45) 3.0704 56501
H(19) O(1) 2.8877 56501
H(19) O(2) 3.4222 56501
H(19) C(23) 3.1345 56507
H(19) C(24) 3.4544 56507
H(20) C(11) 3.4308 45505
H(20) C(12) 3.0169 45505
H(20) C(24) 3.5767 56507
H(21) C(12) 3.2723 45505
H(22) O(1) 3.2882 .
H(23) O(1) 2.4762 .
H(23) C(40) 3.0457 54506
H(23) C(41) 2.9250 54506
H(24) C(5) 2.9951 55506
H(24) C(6) 3.3541 55506
H(24) C(39) 3.3356 54506
H(24) C(40) 2.9394 54506
H(24) C(41) 3.0623 54506
H(24) C(42) 3.5614 54506
H(25) C(5) 3.2297 55506
H(26) C(35) 3.1427 55506
H(26) C(36) 3.3670 55506
H(27) O(1) 2.8585 55506
H(27) C(17) 3.0766 65502
H(27) C(18) 2.8535 65502
H(27) C(35) 3.3435 55506
H(28) C(17) 3.3513 65502
H(28) C(18) 3.3785 65502
H(28) C(42) 3.5886 65502
H(28) C(43) 3.3361 65502
H(29) C(6) 3.5383 56501
H(29) C(42) 3.3204 65502
H(30) S(1) 3.3961 55507
H(30) F(1) 3.5429 55507
H(30) O(2) 3.4453 55507
H(30) O(3) 2.4581 55507
H(30) C(26) 3.3736 54501
H(30) C(31) 3.4453 55507
H(30) C(32) 3.2562 55507
H(31) O(3) 3.2030 55507
H(31) N(6) 2.9264 55507
H(31) C(32) 3.5495 55507
H(31) C(33) 3.3925 55507
H(31) C(44) 2.6855 55507
H(31) C(45) 3.0294 55507
H(32) C(27) 3.5756 54501
H(32) C(28) 3.5414 55507
H(32) C(29) 3.1145 54501
H(32) C(33) 3.5337 55507

loop_
_geom_torsion_atom_site_label_1
_geom_torsion_atom_site_label_2
_geom_torsion_atom_site_label_3
_geom_torsion_atom_site_label_4
_geom_torsion
N(2) Ir(1) N(1) C(3) -165.2(5)
N(2) Ir(1) N(1) C(15) 10.8(7)
N(3) Ir(1) N(1) C(3) 18.3(6)
N(3) Ir(1) N(1) C(15) -165.7(4)
N(6) Ir(1) N(1) C(3) -74.6(6)
N(6) Ir(1) N(1) C(15) 101.4(4)
C(1) Ir(1) N(1) C(3) -169.6(6)
C(1) Ir(1) N(1) C(15) 6.4(4)
C(2) Ir(1) N(1) C(3) 98.0(6)
C(2) Ir(1) N(1) C(15) -86.0(4)
N(1) Ir(1) N(2) C(21) -0.8(7)
N(1) Ir(1) N(2) C(33) 172.3(5)
N(3) Ir(1) N(2) C(21) 175.7(4)
N(3) Ir(1) N(2) C(33) -11.2(7)
N(6) Ir(1) N(2) C(21) -91.2(4)
N(6) Ir(1) N(2) C(33) 81.9(7)
C(1) Ir(1) N(2) C(21) 3.6(4)
C(1) Ir(1) N(2) C(33) 176.8(7)
C(2) Ir(1) N(2) C(21) 95.0(4)
C(2) Ir(1) N(2) C(33) -91.8(7)
N(1) Ir(1) N(3) C(34) -92.9(5)
N(1) Ir(1) N(3) C(38) 84.8(4)
N(2) Ir(1) N(3) C(34) 88.4(5)
N(2) Ir(1) N(3) C(38) -93.9(4)
N(6) Ir(1) N(3) C(34) -2.9(5)
N(6) Ir(1) N(3) C(38) 174.7(4)
C(2) Ir(1) N(3) C(34) -179.8(4)
C(2) Ir(1) N(3) C(38) -2.1(4)
N(1) Ir(1) C(1) C(16) -6.5(5)
N(1) Ir(1) C(1) C(20) 178.4(5)
N(2) Ir(1) C(1) C(16) 175.2(5)
N(2) Ir(1) C(1) C(20) 0.0(4)
N(6) Ir(1) C(1) C(16) -95.0(5)
N(6) Ir(1) C(1) C(20) 89.8(5)
C(2) Ir(1) C(1) C(16) 81.8(5)
C(2) Ir(1) C(1) C(20) -93.3(5)
N(1) Ir(1) C(2) C(39) -99.7(5)
N(1) Ir(1) C(2) C(43) 77.5(6)
N(2) Ir(1) C(2) C(39) 102.1(5)
N(2) Ir(1) C(2) C(43) -80.6(6)
N(3) Ir(1) C(2) C(39) 0.7(4)
N(3) Ir(1) C(2) C(43) 178.0(6)
C(1) Ir(1) C(2) C(39) -178.6(5)
C(1) Ir(1) C(2) C(43) -1.4(6)
O(1) S(1) C(46) F(1) -172.9(4)
O(1) S(1) C(46) F(2) 66.8(5)
O(1) S(1) C(46) F(3) -51.6(5)
O(2) S(1) C(46) F(1) -52.9(5)
O(2) S(1) C(46) F(2) -173.2(4)
O(2) S(1) C(46) F(3) 68.3(5)
O(3) S(1) C(46) F(1) 67.1(5)
O(3) S(1) C(46) F(2) -53.1(5)
O(3) S(1) C(46) F(3) -171.6(4)
Ir(1) N(1) C(3) C(4) 3(1)
Ir(1) N(1) C(3) C(8) 179.0(5)
C(15) N(1) C(3) C(4) -172.9(7)
C(15) N(1) C(3) C(8) 2.8(7)
Ir(1) N(1) C(15) N(4) 179.9(3)
Ir(1) N(1) C(15) C(16) -5.5(7)
C(3) N(1) C(15) N(4) -2.8(7)
C(3) N(1) C(15) C(16) 171.8(5)
Ir(1) N(2) C(21) N(5) 176.6(4)
Ir(1) N(2) C(21) C(20) -6.7(7)
C(33) N(2) C(21) N(5) 1.4(7)
C(33) N(2) C(21) C(20) 178.1(5)
Ir(1) N(2) C(33) C(28) -174.6(6)
Ir(1) N(2) C(33) C(32) 6(1)
C(21) N(2) C(33) C(28) -1.2(7)
C(21) N(2) C(33) C(32) -179.9(6)
Ir(1) N(3) C(34) C(35) 175.5(5)
C(38) N(3) C(34) C(35) -2(1)
Ir(1) N(3) C(38) C(37) -174.4(6)
Ir(1) N(3) C(38) C(39) 3.1(7)
C(34) N(3) C(38) C(37) 3(1)
C(34) N(3) C(38) C(39) -179.1(5)
C(9) N(4) C(8) C(3) 174.8(6)
C(9) N(4) C(8) C(7) -9(1)
C(15) N(4) C(8) C(3) 0.0(7)
C(15) N(4) C(8) C(7) 175.5(7)
C(8) N(4) C(9) C(10) 71.6(9)
C(8) N(4) C(9) C(14) -106.7(8)
C(15) N(4) C(9) C(10) -114.6(8)
C(15) N(4) C(9) C(14) 67(1)
C(8) N(4) C(15) N(1) 1.8(7)
C(8) N(4) C(15) C(16) -171.6(6)
C(9) N(4) C(15) N(1) -172.8(6)
C(9) N(4) C(15) C(16) 13(1)
C(22) N(5) C(21) N(2) -175.2(5)
C(22) N(5) C(21) C(20) 8(1)
C(28) N(5) C(21) N(2) -1.1(7)
C(28) N(5) C(21) C(20) -177.0(7)
C(21) N(5) C(22) C(23) 59.4(9)
C(21) N(5) C(22) C(27) -120.1(7)
C(28) N(5) C(22) C(23) -113.9(7)
C(28) N(5) C(22) C(27) 66.6(8)
C(21) N(5) C(28) C(29) -179.4(7)
C(21) N(5) C(28) C(33) 0.3(6)
C(22) N(5) C(28) C(29) -4(1)
C(22) N(5) C(28) C(33) 174.8(5)
Ir(1) C(1) C(16) C(15) 5.2(8)
Ir(1) C(1) C(16) C(17) -176.4(5)
C(20) C(1) C(16) C(15) -179.7(6)
C(20) C(1) C(16) C(17) -1(1)
Ir(1) C(1) C(20) C(19) 175.2(5)
Ir(1) C(1) C(20) C(21) -3.4(8)
C(16) C(1) C(20) C(19) 0.1(8)
C(16) C(1) C(20) C(21) -178.5(6)
Ir(1) C(2) C(39) C(38) 0.7(8)
Ir(1) C(2) C(39) C(40) 178.0(6)
C(43) C(2) C(39) C(38) -176.9(6)
C(43) C(2) C(39) C(40) 0.3(8)
Ir(1) C(2) C(43) C(42) -178.2(5)
C(39) C(2) C(43) C(42) -0.9(9)
N(1) C(3) C(4) C(5) 175.0(7)
C(8) C(3) C(4) C(5) -0.2(8)
N(1) C(3) C(8) N(4) -1.7(8)
N(1) C(3) C(8) C(7) -177.7(7)
C(4) C(3) C(8) N(4) 174.4(6)
C(4) C(3) C(8) C(7) -1(1)
C(3) C(4) C(5) C(6) 0(1)
C(4) C(5) C(6) C(7) 0(1)
C(5) C(6) C(7) C(8) -1(1)
C(6) C(7) C(8) N(4) -172.3(7)
C(6) C(7) C(8) C(3) 2(1)
N(4) C(9) C(10) C(11) -177.2(8)
C(14) C(9) C(10) C(11) 1(1)
N(4) C(9) C(14) C(13) 178.1(7)
C(10) C(9) C(14) C(13) -0.2(8)
C(9) C(10) C(11) C(12) -1(1)
C(10) C(11) C(12) C(13) 1(1)
C(11) C(12) C(13) C(14) 0(1)
C(12) C(13) C(14) C(9) 0(1)
N(1) C(15) C(16) C(1) 0.4(8)
N(1) C(15) C(16) C(17) -177.7(6)
N(4) C(15) C(16) C(1) 173.5(7)
N(4) C(15) C(16) C(17) -4(1)
C(1) C(16) C(17) C(18) 1.1(9)
C(15) C(16) C(17) C(18) 179.1(6)
C(16) C(17) C(18) C(19) 0.4(8)
C(17) C(18) C(19) C(20) -1(1)
C(18) C(19) C(20) C(1) 1(1)
C(18) C(19) C(20) C(21) 179.6(7)
C(1) C(20) C(21) N(2) 6.5(8)
C(1) C(20) C(21) N(5) -177.7(7)
C(19) C(20) C(21) N(2) -171.9(6)
C(19) C(20) C(21) N(5) 3(1)
N(5) C(22) C(23) C(24) -179.8(6)
C(27) C(22) C(23) C(24) -0.3(8)
N(5) C(22) C(27) C(26) -179.4(6)
C(23) C(22) C(27) C(26) 1(1)
C(22) C(23) C(24) C(25) 0(1)
C(23) C(24) C(25) C(26) 0(1)
C(24) C(25) C(26) C(27) 0.4(9)
C(25) C(26) C(27) C(22) -1(1)
N(5) C(28) C(29) C(30) -178.4(8)
C(33) C(28) C(29) C(30) 1(1)
N(5) C(28) C(33) N(2) 0.5(8)
N(5) C(28) C(33) C(32) 179.5(6)
C(29) C(28) C(33) N(2) -179.7(5)
C(29) C(28) C(33) C(32) 0(1)
C(28) C(29) C(30) C(31) -1(1)
C(29) C(30) C(31) C(32) 0(1)
C(30) C(31) C(32) C(33) 1(1)
C(31) C(32) C(33) N(2) 177.9(7)
C(31) C(32) C(33) C(28) 0(1)
N(3) C(34) C(35) C(36) 0(1)
C(34) C(35) C(36) C(37) 1(1)
C(35) C(36) C(37) C(38) 0(1)
C(36) C(37) C(38) N(3) -2(1)
C(36) C(37) C(38) C(39) -179.3(8)
N(3) C(38) C(39) C(2) -2.6(9)
N(3) C(38) C(39) C(40) -179.9(5)
C(37) C(38) C(39) C(2) 174.7(7)
C(37) C(38) C(39) C(40) -2(1)
C(2) C(39) C(40) C(41) 0(1)
C(38) C(39) C(40) C(41) 178.1(7)
C(39) C(40) C(41) C(42) -1(1)
C(40) C(41) C(42) C(43) 1(1)
C(41) C(42) C(43) C(2) 0.2(8)
